data_7016850
loop_
_publ_author_name
'Liu, Hai-Yan'
'Bo, Liu'
'Yang, Jin'
'Liu, Ying-Ying'
'Ma, Jian-Fang'
'Wu, Hua'

_publ_section_title
;
 Two novel inorganic-organic hybrid materials constructed from two
 kinds of octamolybdate clusters and flexible tetradentate ligands.
;
_journal_issue 38
_journal_name_full 'Dalton transactions (Cambridge, England : 2003)'
_journal_page_first 9782
_journal_page_last 9788
_journal_paper_doi 10.1039/c1dt10893j
_journal_volume 40
_journal_year 2011
_chemical_formula_moiety 'C70 H60.50 Cu3.60 Mo8 N15 O26'
_chemical_formula_sum 'C70 H60.5 Cu3.6 Mo8 N15 O26'
_chemical_formula_weight 2524.10
_chemical_name_systematic
;
?
;
_space_group_IT_number 2
_symmetry_cell_setting triclinic
_symmetry_space_group_name_Hall '-P 1'
_symmetry_space_group_name_H-M 'P -1'
_atom_sites_solution_hydrogens geom
_atom_sites_solution_primary direct
_atom_sites_solution_secondary difmap
_audit_creation_method SHELXL-97
_cell_angle_alpha 89.665(5)
_cell_angle_beta 84.459(5)
_cell_angle_gamma 71.488(5)
_cell_formula_units_Z 2
_cell_length_a 11.483(5)
_cell_length_b 15.437(5)
_cell_length_c 24.340(5)
_cell_measurement_reflns_used 14925
_cell_measurement_temperature 293(2)
_cell_measurement_theta_max 25.4
_cell_measurement_theta_min 1.6
_cell_volume 4071(2)
_computing_cell_refinement CrysAlis
_computing_data_collection 'CrysAlis (Oxford Diffraction, 2006)'
_computing_data_reduction CrysAlis
_computing_structure_refinement 'SHELXL-97 (Sheldrick, 2008)'
_computing_structure_solution 'SHELXS-97 (Sheldrick, 1997)'
_diffrn_ambient_temperature 293(2)
_diffrn_measured_fraction_theta_full 0.999
_diffrn_measured_fraction_theta_max 0.999
_diffrn_measurement_device_type 'Oxford Diffraction Gemini R Ultra'
_diffrn_measurement_method '\w scan'
_diffrn_radiation_monochromator graphite
_diffrn_radiation_source 'fine-focus sealed tube'
_diffrn_radiation_type MoK\a
_diffrn_radiation_wavelength 0.71069
_diffrn_reflns_av_R_equivalents 0.0986
_diffrn_reflns_av_sigmaI/netI 0.1700
_diffrn_reflns_limit_h_max 13
_diffrn_reflns_limit_h_min -13
_diffrn_reflns_limit_k_max 18
_diffrn_reflns_limit_k_min -18
_diffrn_reflns_limit_l_max 29
_diffrn_reflns_limit_l_min -29
_diffrn_reflns_number 60575
_diffrn_reflns_theta_full 25.37
_diffrn_reflns_theta_max 25.37
_diffrn_reflns_theta_min 1.61
_exptl_absorpt_coefficient_mu 2.193
_exptl_absorpt_correction_T_max 0.83
_exptl_absorpt_correction_T_min 0.76
_exptl_absorpt_correction_type multi-scan
_exptl_absorpt_process_details
;
CrysAlis (Oxford Diffraction, 2006)
;
_exptl_crystal_colour red
_exptl_crystal_density_diffrn 2.059
_exptl_crystal_density_method 'not measured'
_exptl_crystal_description block
_exptl_crystal_F_000 2468
_exptl_crystal_size_max 0.18
_exptl_crystal_size_mid 0.16
_exptl_crystal_size_min 0.08
_refine_diff_density_max 0.716
_refine_diff_density_min -0.883
_refine_diff_density_rms 0.159
_refine_ls_extinction_method none
_refine_ls_goodness_of_fit_ref 0.775
_refine_ls_hydrogen_treatment constr
_refine_ls_matrix_type full
_refine_ls_number_parameters 1111
_refine_ls_number_reflns 14925
_refine_ls_number_restraints 12
_refine_ls_restrained_S_all 0.775
_refine_ls_R_factor_all 0.1247
_refine_ls_R_factor_gt 0.0420
_refine_ls_shift/su_max 0.001
_refine_ls_shift/su_mean 0.000
_refine_ls_structure_factor_coef Fsqd
_refine_ls_weighting_details 'calc w=1/[\s^2^(Fo^2^)+(0.0388P)^2^+0.0000P] where P=(Fo^2^+2Fc^2^)/3'
_refine_ls_weighting_scheme calc
_refine_ls_wR_factor_gt 0.0774
_refine_ls_wR_factor_ref 0.0925
_reflns_number_gt 7027
_reflns_number_total 14925
_reflns_threshold_expression >2\s(I)
_cod_data_source_file c1dt10893j.txt
_cod_data_source_block 2
_cod_original_sg_symbol_Hall '-P 1 '
_cod_original_sg_symbol_H-M 'P -1 '
_cod_original_formula_sum 'C70 H60.50 Cu3.60 Mo8 N15 O26'
_cod_database_code 7016850

loop_
_symmetry_equiv_pos_as_xyz
'x, y, z'
'-x, -y, -z'

loop_
_atom_site_label
_atom_site_type_symbol
_atom_site_fract_x
_atom_site_fract_y
_atom_site_fract_z
_atom_site_U_iso_or_equiv
_atom_site_adp_type
_atom_site_occupancy
_atom_site_symmetry_multiplicity
_atom_site_calc_flag
_atom_site_refinement_flags
Cu1 Cu -0.36259(11) 0.34908(8) 0.56755(4) 0.0570(3) Uani 1 1 d .
Cu2 Cu -0.13859(9) 0.10070(8) 0.75959(4) 0.0469(3) Uani 1 1 d .
Cu3 Cu 0.0000 0.0000 1.0000 0.0437(4) Uani 1 2 d S
Cu4 Cu -0.24208(9) 0.69757(7) 0.86714(4) 0.0479(3) Uani 1 1 d .
Cu5 Cu -0.5000 0.5000 1.0000 0.141(5) Uani 0.20 2 d SPU
C1 C -0.0025(7) 0.2353(6) 0.7411(3) 0.035(2) Uani 1 1 d .
C2 C 0.0985(8) 0.2583(6) 0.7541(3) 0.042(2) Uani 1 1 d .
C3 C 0.1370(8) 0.3259(6) 0.7289(4) 0.060(3) Uani 1 1 d .
H3 H 0.2066 0.3387 0.7381 0.072 Uiso 1 1 calc R
C4 C 0.0658(9) 0.3736(7) 0.6890(4) 0.064(3) Uani 1 1 d .
H4 H 0.0856 0.4219 0.6719 0.077 Uiso 1 1 calc R
C5 C -0.0340(9) 0.3509(7) 0.6743(4) 0.063(3) Uani 1 1 d .
H5 H -0.0771 0.3818 0.6458 0.076 Uiso 1 1 calc R
C6 C -0.0710(8) 0.2844(6) 0.7003(3) 0.050(2) Uani 1 1 d .
H6 H -0.1409 0.2719 0.6911 0.061 Uiso 1 1 calc R
C7 C 0.0783(7) 0.1414(5) 0.8023(3) 0.0291(19) Uani 1 1 d .
C8 C 0.1162(7) 0.0610(5) 0.8382(3) 0.0288(19) Uani 1 1 d .
C9 C 0.2183(8) -0.0136(6) 0.8228(3) 0.044(2) Uani 1 1 d .
H9 H 0.2664 -0.0144 0.7897 0.053 Uiso 1 1 calc R
C10 C 0.2472(7) -0.0859(6) 0.8569(3) 0.042(2) Uani 1 1 d .
H10 H 0.3139 -0.1377 0.8465 0.051 Uiso 1 1 calc R
C11 C 0.1788(7) -0.0827(5) 0.9059(3) 0.036(2) Uani 1 1 d .
H11 H 0.2004 -0.1327 0.9286 0.043 Uiso 1 1 calc R
C12 C 0.0513(7) 0.0590(6) 0.8881(3) 0.034(2) Uani 1 1 d .
H12 H -0.0181 0.1089 0.8982 0.041 Uiso 1 1 calc R
C13 C 0.2458(7) 0.2042(6) 0.8280(4) 0.056(3) Uani 1 1 d .
H13A H 0.3186 0.2060 0.8048 0.068 Uiso 1 1 calc R
H13B H 0.2698 0.1510 0.8509 0.068 Uiso 1 1 calc R
C14 C 0.1968(8) 0.2918(7) 0.8656(3) 0.057(3) Uani 1 1 d .
H14A H 0.2596 0.2931 0.8893 0.069 Uiso 1 1 calc R
H14B H 0.1819 0.3450 0.8426 0.069 Uiso 1 1 calc R
C15 C 0.0808(8) 0.2973(6) 0.9007(4) 0.058(3) Uani 1 1 d .
H15A H 0.0935 0.2405 0.9201 0.070 Uiso 1 1 calc R
H15B H 0.0163 0.3025 0.8767 0.070 Uiso 1 1 calc R
C16 C 0.0360(9) 0.3750(6) 0.9425(4) 0.060(3) Uani 1 1 d .
H16A H -0.0381 0.3709 0.9636 0.072 Uiso 1 1 calc R
H16B H 0.0982 0.3679 0.9680 0.072 Uiso 1 1 calc R
C17 C 0.0809(8) 0.5232(6) 0.9181(4) 0.050(2) Uani 1 1 d .
C18 C 0.2008(10) 0.5091(7) 0.9295(4) 0.081(3) Uani 1 1 d .
H18 H 0.2490 0.4520 0.9400 0.098 Uiso 1 1 calc R
C19 C 0.2469(10) 0.5787(10) 0.9253(5) 0.090(4) Uani 1 1 d .
H19 H 0.3281 0.5695 0.9322 0.107 Uiso 1 1 calc R
C20 C 0.1743(9) 0.6641(8) 0.9107(5) 0.081(3) Uani 1 1 d .
H20 H 0.2072 0.7120 0.9093 0.097 Uiso 1 1 calc R
C21 C 0.0558(8) 0.6802(6) 0.8984(4) 0.059(3) Uani 1 1 d .
H21 H 0.0081 0.7379 0.8885 0.071 Uiso 1 1 calc R
C22 C 0.0093(7) 0.6081(6) 0.9013(3) 0.039(2) Uani 1 1 d .
C23 C -0.1022(8) 0.5190(6) 0.9024(3) 0.043(2) Uani 1 1 d .
C24 C -0.2065(9) 0.4822(6) 0.8967(4) 0.049(2) Uani 1 1 d .
C25 C -0.2086(11) 0.4353(8) 0.8495(4) 0.096(4) Uani 1 1 d .
H25 H -0.1448 0.4252 0.8212 0.115 Uiso 1 1 calc R
C26 C -0.3052(12) 0.4037(8) 0.8443(4) 0.095(4) Uani 1 1 d .
H26 H -0.3088 0.3726 0.8123 0.113 Uiso 1 1 calc R
C27 C -0.3915(10) 0.4174(8) 0.8843(5) 0.084(4) Uani 1 1 d .
H27 H -0.4539 0.3921 0.8807 0.101 Uiso 1 1 calc R
C28 C -0.3026(10) 0.5000(8) 0.9362(4) 0.083(4) Uani 1 1 d .
H28 H -0.3045 0.5357 0.9671 0.099 Uiso 1 1 calc R
C29 C -0.0199(8) -0.0951(8) 0.7675(3) 0.057(3) Uani 1 1 d .
H29 H 0.0502 -0.0769 0.7646 0.068 Uiso 1 1 calc R
C30 C -0.0033(8) -0.1854(7) 0.7645(4) 0.077(3) Uani 1 1 d .
H30 H 0.0760 -0.2272 0.7596 0.093 Uiso 1 1 calc R
C31 C -0.1039(8) -0.2152(6) 0.7686(4) 0.062(3) Uani 1 1 d .
H31 H -0.0939 -0.2774 0.7676 0.074 Uiso 1 1 calc R
C32 C -0.2198(7) -0.1522(6) 0.7742(3) 0.0306(19) Uani 1 1 d .
C33 C -0.2270(7) -0.0619(6) 0.7773(3) 0.039(2) Uani 1 1 d .
H33 H -0.3055 -0.0191 0.7819 0.047 Uiso 1 1 calc R
C34 C -0.3276(6) -0.1830(5) 0.7768(3) 0.0276(18) Uani 1 1 d .
C35 C -0.4528(7) -0.2599(5) 0.7971(3) 0.034(2) Uani 1 1 d .
C36 C -0.4950(6) -0.2072(5) 0.7535(3) 0.0297(19) Uani 1 1 d .
C37 C -0.5981(7) -0.2103(6) 0.7288(3) 0.049(2) Uani 1 1 d .
H37 H -0.6284 -0.1734 0.6996 0.058 Uiso 1 1 calc R
C38 C -0.6512(8) -0.2721(7) 0.7508(4) 0.062(3) Uani 1 1 d .
H38 H -0.7196 -0.2777 0.7353 0.075 Uiso 1 1 calc R
C39 C -0.6101(8) -0.3261(7) 0.7941(4) 0.062(3) Uani 1 1 d .
H39 H -0.6506 -0.3669 0.8070 0.074 Uiso 1 1 calc R
C40 C -0.5109(8) -0.3212(6) 0.8187(3) 0.047(2) Uani 1 1 d .
H40 H -0.4831 -0.3571 0.8486 0.057 Uiso 1 1 calc R
C41 C -0.4170(7) -0.1042(6) 0.6922(3) 0.039(2) Uani 1 1 d .
H41A H -0.4285 -0.1388 0.6612 0.047 Uiso 1 1 calc R
H41B H -0.3373 -0.0949 0.6847 0.047 Uiso 1 1 calc R
C42 C -0.5161(7) -0.0125(6) 0.6961(3) 0.048(2) Uani 1 1 d .
H42A H -0.5947 -0.0200 0.7092 0.057 Uiso 1 1 calc R
H42B H -0.4972 0.0268 0.7225 0.057 Uiso 1 1 calc R
C43 C -0.5250(7) 0.0308(6) 0.6412(3) 0.042(2) Uani 1 1 d .
H43A H -0.5507 -0.0065 0.6161 0.051 Uiso 1 1 calc R
H43B H -0.4437 0.0319 0.6268 0.051 Uiso 1 1 calc R
C44 C -0.6146(7) 0.1276(6) 0.6426(3) 0.044(2) Uani 1 1 d .
H44A H -0.6940 0.1260 0.6331 0.053 Uiso 1 1 calc R
H44B H -0.6261 0.1534 0.6798 0.053 Uiso 1 1 calc R
C45 C -0.5809(7) 0.1919(5) 0.5480(3) 0.0321(19) Uani 1 1 d .
C46 C -0.6455(7) 0.1538(6) 0.5145(4) 0.048(2) Uani 1 1 d .
H46 H -0.6926 0.1179 0.5285 0.057 Uiso 1 1 calc R
C47 C -0.6341(8) 0.1732(6) 0.4600(4) 0.051(2) Uani 1 1 d .
H47 H -0.6758 0.1500 0.4360 0.062 Uiso 1 1 calc R
C48 C -0.5632(8) 0.2258(6) 0.4386(3) 0.049(2) Uani 1 1 d .
H48 H -0.5602 0.2377 0.4011 0.059 Uiso 1 1 calc R
C49 C -0.4978(7) 0.2604(5) 0.4715(3) 0.041(2) Uani 1 1 d .
H49 H -0.4485 0.2943 0.4572 0.050 Uiso 1 1 calc R
C50 C -0.5085(6) 0.2427(5) 0.5268(3) 0.0277(18) Uani 1 1 d .
C51 C -0.4901(6) 0.2309(5) 0.6156(3) 0.0310(19) Uani 1 1 d .
C52 C -0.4516(7) 0.2381(6) 0.6711(3) 0.034(2) Uani 1 1 d .
C53 C -0.3457(7) 0.1753(6) 0.6885(3) 0.039(2) Uani 1 1 d .
H53 H -0.2973 0.1295 0.6637 0.047 Uiso 1 1 calc R
C54 C -0.5217(8) 0.3078(6) 0.7068(3) 0.055(3) Uani 1 1 d .
H54 H -0.5896 0.3531 0.6956 0.066 Uiso 1 1 calc R
C55 C -0.4893(10) 0.3088(8) 0.7591(4) 0.086(4) Uani 1 1 d .
H55 H -0.5363 0.3538 0.7847 0.103 Uiso 1 1 calc R
C56 C -0.3842(9) 0.2411(8) 0.7735(4) 0.068(3) Uani 1 1 d .
H56 H -0.3648 0.2407 0.8098 0.081 Uiso 1 1 calc R
C57 C -0.3029(7) 0.5028(6) 0.6104(3) 0.046(2) Uani 1 1 d .
C58 C -0.3342(8) 0.4932(7) 0.6660(4) 0.064(3) Uani 1 1 d .
H58 H -0.3727 0.4507 0.6778 0.077 Uiso 1 1 calc R
C59 C -0.3067(9) 0.5485(8) 0.7031(4) 0.074(3) Uani 1 1 d .
H59 H -0.3287 0.5444 0.7405 0.089 Uiso 1 1 calc R
C60 C -0.2475(9) 0.6095(8) 0.6862(4) 0.071(3) Uani 1 1 d .
H60 H -0.2284 0.6444 0.7128 0.086 Uiso 1 1 calc R
C61 C -0.2150(8) 0.6216(6) 0.6315(4) 0.055(3) Uani 1 1 d .
H61 H -0.1749 0.6635 0.6205 0.066 Uiso 1 1 calc R
C62 C -0.2458(7) 0.5672(6) 0.5936(3) 0.039(2) Uani 1 1 d .
C63 C -0.2732(7) 0.4912(6) 0.5218(3) 0.043(2) Uani 1 1 d .
C64 C -0.2363(8) 0.3724(6) 0.4460(4) 0.052(2) Uani 1 1 d .
H64 H -0.2034 0.3265 0.4704 0.063 Uiso 1 1 calc R
C65 C -0.2753(7) 0.4634(6) 0.4636(3) 0.042(2) Uani 1 1 d .
C66 C -0.3157(9) 0.5267(7) 0.4245(4) 0.070(3) Uani 1 1 d .
H66 H -0.3400 0.5880 0.4354 0.084 Uiso 1 1 calc R
C67 C -0.2464(10) 0.3506(8) 0.3924(4) 0.079(3) Uani 1 1 d .
H67 H -0.2240 0.2898 0.3805 0.095 Uiso 1 1 calc R
C68 C -0.2895(13) 0.4190(9) 0.3572(5) 0.110(5) Uani 1 1 d .
H68 H -0.2960 0.4038 0.3210 0.131 Uiso 1 1 calc R
C69 C -0.1527(7) 0.6010(6) 0.5020(3) 0.050(2) Uani 1 1 d .
H69A H -0.1326 0.6455 0.5239 0.060 Uiso 1 1 calc R
H69B H -0.1975 0.6326 0.4721 0.060 Uiso 1 1 calc R
C70 C -0.0339(8) 0.5282(6) 0.4783(3) 0.055(3) Uani 1 1 d .
H70A H -0.0541 0.4887 0.4525 0.067 Uiso 1 1 calc R
H70B H 0.0192 0.5578 0.4580 0.067 Uiso 1 1 calc R
N1 N 0.0805(6) -0.0094(5) 0.9231(2) 0.0353(16) Uani 1 1 d .
N2 N -0.0155(5) 0.1630(4) 0.7721(2) 0.0297(15) Uani 1 1 d .
N3 N 0.1522(6) 0.1955(4) 0.7927(2) 0.0395(17) Uani 1 1 d .
N4 N 0.0085(7) 0.4670(5) 0.9190(3) 0.054(2) Uani 1 1 d .
N5 N -0.1062(6) 0.6038(5) 0.8923(3) 0.0449(18) Uani 1 1 d .
N6 N -0.3980(9) 0.4654(8) 0.9309(4) 0.108(3) Uani 1 1 d U
N7 N -0.4152(5) -0.1581(4) 0.7418(2) 0.0308(15) Uani 1 1 d .
N8 N -0.1300(6) -0.0295(5) 0.7745(2) 0.0397(17) Uani 1 1 d .
N9 N -0.3446(5) -0.2448(4) 0.8115(2) 0.0332(16) Uani 1 1 d .
N10 N -0.5698(5) 0.1861(4) 0.6041(2) 0.0337(16) Uani 1 1 d .
N11 N -0.4525(5) 0.2675(4) 0.5707(2) 0.0346(16) Uani 1 1 d .
N12 N -0.3108(6) 0.1776(5) 0.7386(3) 0.0428(18) Uani 1 1 d .
N13 N -0.3147(6) 0.4533(5) 0.5647(3) 0.0394(17) Uani 1 1 d .
N14 N -0.2299(6) 0.5584(4) 0.5363(3) 0.0409(17) Uani 1 1 d .
N15 N -0.3232(10) 0.5079(7) 0.3723(4) 0.100(3) Uani 1 1 d .
O1 O -0.5092(4) -0.1396(4) 1.06785(18) 0.0421(14) Uani 1 1 d .
O2 O -0.5085(5) 0.0094(4) 1.13742(19) 0.0544(17) Uani 1 1 d .
O3 O -0.5509(4) 0.0860(3) 1.03159(19) 0.0375(13) Uani 1 1 d .
O4 O -0.2104(5) -0.1780(4) 0.90424(19) 0.0434(14) Uani 1 1 d .
O5 O -0.3324(4) -0.0464(4) 1.05097(19) 0.0455(15) Uani 1 1 d .
O6 O -0.1050(4) -0.1215(4) 0.9847(2) 0.0448(14) Uani 1 1 d .
O7 O -0.3076(4) 0.0016(3) 0.9374(2) 0.0424(14) Uani 1 1 d .
O8 O -0.7210(4) 0.2174(4) 0.99063(19) 0.0413(14) Uani 1 1 d .
O9 O -0.1541(4) 0.0859(4) 0.97353(19) 0.0435(15) Uani 1 1 d .
O10 O -0.2674(5) 0.1693(4) 0.8876(2) 0.0683(19) Uani 1 1 d .
O11 O -0.3858(4) 0.2033(4) 1.0004(2) 0.0459(15) Uani 1 1 d .
O12 O -0.5887(5) 0.3333(4) 0.9600(2) 0.0614(17) Uani 1 1 d .
O13 O -0.6002(5) 0.2797(4) 1.0655(2) 0.0510(16) Uani 1 1 d .
O14 O -0.0872(4) -0.1304(3) 0.40059(19) 0.0352(13) Uani 1 1 d .
O15 O -0.0015(5) -0.2701(4) 0.4740(2) 0.0511(16) Uani 1 1 d .
O16 O 0.1655(4) -0.2201(4) 0.4093(2) 0.0446(15) Uani 1 1 d .
O17 O -0.1228(4) -0.0896(3) 0.51619(18) 0.0300(12) Uani 1 1 d .
O18 O 0.2871(4) -0.0820(4) 0.4539(2) 0.0404(14) Uani 1 1 d .
O19 O -0.0360(5) -0.2268(4) 0.5943(2) 0.0518(16) Uani 1 1 d .
O20 O -0.1800(4) -0.0594(4) 0.62974(19) 0.0446(15) Uani 1 1 d .
O21 O -0.0227(4) 0.0235(3) 0.55481(18) 0.0313(13) Uani 1 1 d .
O22 O -0.0556(4) 0.0675(4) 0.67489(19) 0.0410(14) Uani 1 1 d .
O23 O 0.1902(5) 0.0059(4) 0.6815(2) 0.0507(16) Uani 1 1 d .
O24 O 0.2222(4) -0.0356(3) 0.56298(19) 0.0359(13) Uani 1 1 d .
O25 O 0.1111(4) -0.1487(3) 0.51536(18) 0.0299(12) Uani 1 1 d .
O26 O 0.0739(4) -0.1011(4) 0.62922(19) 0.0381(14) Uani 1 1 d .
Mo1 Mo -0.48872(6) -0.02142(5) 1.07004(3) 0.0404(2) Uani 1 1 d .
Mo2 Mo -0.56785(6) 0.23928(5) 0.99849(3) 0.0412(2) Uani 1 1 d .
Mo3 Mo -0.29545(6) 0.12104(5) 0.94636(3) 0.03769(19) Uani 1 1 d .
Mo4 Mo -0.24417(6) -0.12357(5) 0.96715(3) 0.0394(2) Uani 1 1 d .
Mo5 Mo 0.03224(6) -0.17659(5) 0.45124(3) 0.03430(19) Uani 1 1 d .
Mo6 Mo 0.16297(6) -0.04109(5) 0.49982(3) 0.02933(18) Uani 1 1 d .
Mo7 Mo -0.05192(6) -0.11411(5) 0.58768(3) 0.03570(19) Uani 1 1 d .
Mo8 Mo 0.08267(6) 0.02027(5) 0.63603(3) 0.03563(19) Uani 1 1 d .

loop_
_atom_site_aniso_label
_atom_site_aniso_U_11
_atom_site_aniso_U_22
_atom_site_aniso_U_33
_atom_site_aniso_U_23
_atom_site_aniso_U_13
_atom_site_aniso_U_12
Cu1 0.0810(8) 0.0668(9) 0.0469(7) 0.0034(6) -0.0077(6) -0.0564(7)
Cu2 0.0511(7) 0.0537(8) 0.0462(6) 0.0058(6) -0.0134(5) -0.0289(6)
Cu3 0.0422(9) 0.0483(11) 0.0332(8) 0.0099(7) 0.0012(7) -0.0058(8)
Cu4 0.0477(7) 0.0375(7) 0.0591(7) 0.0154(6) -0.0148(5) -0.0118(6)
Cu5 0.116(8) 0.160(9) 0.144(8) 0.035(7) 0.002(6) -0.043(7)
C1 0.054(6) 0.038(6) 0.019(4) 0.010(4) -0.010(4) -0.023(5)
C2 0.055(6) 0.037(6) 0.041(5) 0.005(4) -0.018(4) -0.022(5)
C3 0.063(7) 0.054(7) 0.075(7) 0.031(6) -0.021(5) -0.034(6)
C4 0.071(7) 0.059(7) 0.074(7) 0.044(6) -0.021(6) -0.032(6)
C5 0.082(8) 0.068(8) 0.047(6) 0.029(5) -0.019(5) -0.032(6)
C6 0.064(6) 0.056(7) 0.032(5) 0.008(5) -0.016(4) -0.017(5)
C7 0.030(5) 0.032(5) 0.023(4) -0.005(4) 0.011(4) -0.010(4)
C8 0.034(5) 0.036(5) 0.017(4) -0.002(4) -0.001(4) -0.014(4)
C9 0.055(6) 0.039(6) 0.032(5) -0.002(4) 0.012(4) -0.013(5)
C10 0.045(5) 0.027(5) 0.042(5) -0.004(4) 0.005(4) 0.005(4)
C11 0.045(5) 0.029(5) 0.033(5) 0.003(4) -0.014(4) -0.009(5)
C12 0.028(5) 0.038(6) 0.037(5) 0.008(4) -0.008(4) -0.009(4)
C13 0.044(5) 0.067(7) 0.078(7) 0.025(6) -0.036(5) -0.038(5)
C14 0.058(6) 0.087(9) 0.047(6) 0.002(5) -0.019(5) -0.048(6)
C15 0.080(7) 0.033(6) 0.065(6) 0.011(5) -0.028(5) -0.016(5)
C16 0.090(7) 0.032(6) 0.062(6) 0.007(5) -0.039(5) -0.017(6)
C17 0.047(6) 0.032(6) 0.065(6) 0.000(5) -0.015(5) -0.002(5)
C18 0.071(8) 0.042(8) 0.121(10) 0.002(7) -0.038(7) 0.005(6)
C19 0.051(7) 0.094(11) 0.121(10) -0.004(8) -0.036(7) -0.012(8)
C20 0.047(7) 0.056(8) 0.140(10) 0.004(7) -0.013(7) -0.016(6)
C21 0.044(6) 0.038(6) 0.090(7) 0.008(5) -0.007(5) -0.005(5)
C22 0.033(5) 0.037(6) 0.038(5) -0.009(4) 0.004(4) -0.002(5)
C23 0.062(6) 0.032(6) 0.033(5) -0.002(4) -0.009(4) -0.012(5)
C24 0.071(7) 0.037(6) 0.041(6) 0.006(5) -0.027(5) -0.013(5)
C25 0.141(11) 0.122(11) 0.064(7) -0.009(7) -0.018(7) -0.095(10)
C26 0.136(11) 0.137(12) 0.052(7) -0.026(7) 0.007(7) -0.105(10)
C27 0.083(9) 0.093(10) 0.097(9) -0.003(8) -0.008(7) -0.056(8)
C28 0.080(8) 0.088(10) 0.083(8) -0.034(7) -0.017(7) -0.025(7)
C29 0.038(6) 0.079(9) 0.064(6) 0.008(6) 0.000(5) -0.036(6)
C30 0.037(6) 0.052(8) 0.142(10) 0.002(7) 0.009(6) -0.020(6)
C31 0.033(6) 0.042(6) 0.110(8) 0.002(6) 0.001(5) -0.014(5)
C32 0.038(5) 0.035(6) 0.025(4) 0.004(4) -0.005(4) -0.020(4)
C33 0.037(5) 0.058(7) 0.025(4) 0.000(4) 0.003(4) -0.021(5)
C34 0.023(4) 0.030(5) 0.032(5) -0.006(4) -0.003(4) -0.012(4)
C35 0.026(5) 0.034(5) 0.047(5) -0.012(4) -0.002(4) -0.016(4)
C36 0.026(4) 0.032(5) 0.030(5) -0.005(4) 0.000(4) -0.008(4)
C37 0.030(5) 0.066(7) 0.051(6) -0.008(5) -0.001(4) -0.019(5)
C38 0.035(6) 0.079(9) 0.081(8) -0.027(6) -0.008(5) -0.028(6)
C39 0.049(6) 0.066(8) 0.079(8) -0.020(6) 0.014(6) -0.036(6)
C40 0.060(6) 0.036(6) 0.048(5) -0.003(4) 0.003(5) -0.020(5)
C41 0.039(5) 0.045(6) 0.039(5) -0.001(4) -0.010(4) -0.018(5)
C42 0.050(6) 0.056(7) 0.040(5) 0.021(5) -0.007(4) -0.019(5)
C43 0.042(5) 0.037(6) 0.051(6) 0.012(4) -0.013(4) -0.014(5)
C44 0.043(5) 0.063(7) 0.035(5) 0.008(5) -0.009(4) -0.028(5)
C45 0.036(5) 0.023(5) 0.037(5) 0.006(4) -0.002(4) -0.009(4)
C46 0.046(5) 0.054(7) 0.056(6) 0.004(5) -0.016(5) -0.030(5)
C47 0.053(6) 0.064(7) 0.048(6) -0.006(5) -0.018(5) -0.030(5)
C48 0.063(6) 0.051(7) 0.037(5) 0.003(5) -0.006(5) -0.022(5)
C49 0.061(6) 0.038(6) 0.039(5) 0.010(4) -0.013(4) -0.033(5)
C50 0.033(4) 0.024(5) 0.028(5) 0.003(4) -0.003(4) -0.012(4)
C51 0.023(4) 0.023(5) 0.044(5) -0.002(4) -0.005(4) -0.003(4)
C52 0.035(5) 0.033(5) 0.041(5) 0.011(4) -0.009(4) -0.019(4)
C53 0.037(5) 0.051(6) 0.034(5) 0.000(4) -0.006(4) -0.020(5)
C54 0.056(6) 0.058(7) 0.038(6) 0.004(5) -0.017(5) 0.003(5)
C55 0.082(8) 0.087(9) 0.057(7) -0.027(6) -0.012(6) 0.020(7)
C56 0.079(8) 0.093(9) 0.032(6) -0.005(6) -0.023(5) -0.023(7)
C57 0.044(5) 0.051(7) 0.046(6) 0.004(5) -0.008(4) -0.020(5)
C58 0.065(7) 0.078(8) 0.053(7) 0.002(6) 0.003(5) -0.033(6)
C59 0.071(8) 0.091(10) 0.056(7) -0.016(7) -0.010(6) -0.019(7)
C60 0.066(7) 0.076(9) 0.069(8) -0.034(7) -0.011(6) -0.016(6)
C61 0.057(6) 0.031(6) 0.079(7) -0.014(5) -0.006(5) -0.017(5)
C62 0.031(5) 0.035(6) 0.054(6) -0.008(5) -0.005(4) -0.013(4)
C63 0.045(5) 0.033(6) 0.052(6) 0.003(5) -0.018(4) -0.013(5)
C64 0.059(6) 0.034(6) 0.064(7) 0.015(5) -0.018(5) -0.012(5)
C65 0.038(5) 0.037(6) 0.049(6) 0.002(5) -0.006(4) -0.011(5)
C66 0.092(8) 0.037(7) 0.070(7) 0.007(6) -0.042(6) 0.004(6)
C67 0.112(9) 0.060(8) 0.055(7) -0.017(6) -0.026(6) -0.007(7)
C68 0.186(14) 0.058(9) 0.068(8) -0.010(7) -0.057(8) -0.003(9)
C69 0.053(6) 0.042(6) 0.054(6) 0.008(5) 0.004(5) -0.016(5)
C70 0.060(7) 0.045(7) 0.062(7) 0.010(5) 0.006(5) -0.021(6)
N1 0.037(4) 0.035(5) 0.031(4) 0.008(3) 0.000(3) -0.008(4)
N2 0.030(4) 0.041(5) 0.021(3) 0.006(3) -0.004(3) -0.014(3)
N3 0.049(4) 0.039(5) 0.042(4) 0.015(3) -0.012(3) -0.028(4)
N4 0.064(5) 0.029(5) 0.069(5) 0.011(4) -0.040(4) -0.003(4)
N5 0.046(5) 0.030(5) 0.055(5) 0.003(4) -0.010(3) -0.005(4)
N6 0.095(6) 0.121(7) 0.110(7) -0.018(6) 0.008(5) -0.041(6)
N7 0.032(4) 0.034(4) 0.027(4) 0.006(3) -0.003(3) -0.012(3)
N8 0.039(4) 0.038(5) 0.050(4) 0.013(4) -0.010(3) -0.021(4)
N9 0.041(4) 0.029(4) 0.029(4) 0.003(3) 0.002(3) -0.011(3)
N10 0.031(4) 0.042(5) 0.035(4) 0.005(3) -0.001(3) -0.023(4)
N11 0.038(4) 0.035(4) 0.039(4) 0.005(3) -0.013(3) -0.022(4)
N12 0.050(5) 0.055(5) 0.026(4) -0.001(4) -0.007(3) -0.019(4)
N13 0.045(4) 0.039(5) 0.044(4) -0.001(4) -0.011(3) -0.026(4)
N14 0.043(4) 0.026(4) 0.056(5) -0.003(4) -0.002(4) -0.015(4)
N15 0.157(10) 0.077(8) 0.062(6) 0.015(6) -0.055(6) -0.018(7)
O1 0.047(3) 0.044(4) 0.028(3) 0.004(3) -0.005(2) -0.003(3)
O2 0.052(4) 0.074(5) 0.028(3) -0.011(3) 0.004(3) -0.010(3)
O3 0.029(3) 0.032(4) 0.047(3) 0.007(3) -0.015(2) 0.000(3)
O4 0.048(3) 0.039(4) 0.040(3) -0.004(3) 0.005(3) -0.011(3)
O5 0.042(3) 0.058(4) 0.032(3) -0.005(3) -0.011(3) -0.006(3)
O6 0.035(3) 0.040(4) 0.054(4) -0.004(3) -0.002(3) -0.006(3)
O7 0.041(3) 0.027(3) 0.056(4) 0.005(3) -0.018(3) -0.003(3)
O8 0.037(3) 0.040(4) 0.038(3) 0.005(3) -0.007(2) 0.001(3)
O9 0.027(3) 0.059(4) 0.043(3) 0.004(3) -0.001(2) -0.012(3)
O10 0.076(4) 0.087(5) 0.038(4) 0.036(3) -0.002(3) -0.022(4)
O11 0.034(3) 0.042(4) 0.054(4) -0.008(3) -0.006(3) -0.001(3)
O12 0.052(4) 0.054(4) 0.071(4) 0.028(3) -0.002(3) -0.008(3)
O13 0.044(3) 0.049(4) 0.054(4) -0.005(3) 0.002(3) -0.009(3)
O14 0.040(3) 0.034(3) 0.043(3) 0.006(3) -0.011(2) -0.026(3)
O15 0.062(4) 0.036(4) 0.066(4) 0.001(3) -0.010(3) -0.031(3)
O16 0.037(3) 0.045(4) 0.050(3) -0.005(3) -0.002(3) -0.011(3)
O17 0.024(3) 0.030(3) 0.039(3) 0.005(2) -0.002(2) -0.012(2)
O18 0.032(3) 0.040(4) 0.049(3) -0.001(3) 0.005(3) -0.015(3)
O19 0.064(4) 0.039(4) 0.061(4) 0.017(3) -0.010(3) -0.028(3)
O20 0.041(3) 0.064(4) 0.034(3) 0.002(3) 0.007(3) -0.026(3)
O21 0.028(3) 0.036(3) 0.036(3) 0.002(3) -0.004(2) -0.019(3)
O22 0.043(3) 0.046(4) 0.035(3) -0.005(3) 0.004(3) -0.017(3)
O23 0.045(3) 0.069(5) 0.048(3) 0.010(3) -0.022(3) -0.028(3)
O24 0.035(3) 0.039(4) 0.039(3) 0.001(3) -0.008(2) -0.018(3)
O25 0.031(3) 0.023(3) 0.038(3) 0.008(2) -0.007(2) -0.011(2)
O26 0.037(3) 0.049(4) 0.035(3) 0.011(3) -0.002(2) -0.022(3)
Mo1 0.0388(4) 0.0441(5) 0.0312(4) 0.0012(4) -0.0074(3) -0.0022(4)
Mo2 0.0368(4) 0.0361(5) 0.0449(5) 0.0052(4) -0.0031(3) -0.0040(4)
Mo3 0.0360(4) 0.0402(5) 0.0333(4) 0.0082(4) -0.0011(3) -0.0080(4)
Mo4 0.0348(4) 0.0371(5) 0.0422(4) -0.0010(4) -0.0069(3) -0.0051(4)
Mo5 0.0384(4) 0.0308(5) 0.0391(4) 0.0009(3) -0.0053(3) -0.0183(4)
Mo6 0.0259(4) 0.0314(5) 0.0343(4) 0.0016(3) -0.0019(3) -0.0146(3)
Mo7 0.0377(4) 0.0414(5) 0.0354(4) 0.0092(4) -0.0026(3) -0.0235(4)
Mo8 0.0355(4) 0.0456(5) 0.0315(4) 0.0029(4) -0.0069(3) -0.0200(4)

loop_
_atom_type_symbol
_atom_type_description
_atom_type_scat_dispersion_real
_atom_type_scat_dispersion_imag
_atom_type_scat_source
C C 0.0033 0.0016 'International Tables Vol C Tables 4.2.6.8 and 6.1.1.4'
H H 0.0000 0.0000 'International Tables Vol C Tables 4.2.6.8 and 6.1.1.4'
N N 0.0061 0.0033 'International Tables Vol C Tables 4.2.6.8 and 6.1.1.4'
O O 0.0106 0.0060 'International Tables Vol C Tables 4.2.6.8 and 6.1.1.4'
Cu Cu 0.3201 1.2651 'International Tables Vol C Tables 4.2.6.8 and 6.1.1.4'
Mo Mo -1.6832 0.6857 'International Tables Vol C Tables 4.2.6.8 and 6.1.1.4'

loop_
_geom_angle_atom_site_label_1
_geom_angle_atom_site_label_2
_geom_angle_atom_site_label_3
_geom_angle
_geom_angle_site_symmetry_1
_geom_angle_site_symmetry_3
N13 Cu1 N11 164.6(3) . .
N2 Cu2 N8 128.7(3) . .
N2 Cu2 N12 119.2(3) . .
N8 Cu2 N12 111.6(3) . .
N2 Cu2 O22 89.7(2) . .
N8 Cu2 O22 92.7(2) . .
N12 Cu2 O22 95.4(2) . .
N1 Cu3 N1 180.000(1) . 2_557
N1 Cu3 O9 88.6(2) . .
N1 Cu3 O9 91.4(2) 2_557 .
N1 Cu3 O9 91.4(2) . 2_557
N1 Cu3 O9 88.6(2) 2_557 2_557
O9 Cu3 O9 180.0(2) . 2_557
N9 Cu4 N5 152.5(3) 1_565 .
N9 Cu4 O13 94.8(2) 1_565 2_467
N5 Cu4 O13 106.1(2) . 2_467
N9 Cu4 O4 99.6(2) 1_565 1_565
N5 Cu4 O4 99.5(3) . 1_565
O13 Cu4 O4 86.09(18) 2_467 1_565
N6 Cu5 N6 180.000(3) . 2_467
C2 C1 N2 110.8(7) . .
C2 C1 C6 118.1(7) . .
N2 C1 C6 131.1(7) . .
C3 C2 C1 124.2(8) . .
C3 C2 N3 130.4(7) . .
C1 C2 N3 105.3(7) . .
C2 C3 C4 116.0(8) . .
C5 C4 C3 121.1(8) . .
C6 C5 C4 121.7(8) . .
C5 C6 C1 118.9(8) . .
N2 C7 N3 112.7(7) . .
N2 C7 C8 126.7(7) . .
N3 C7 C8 120.2(7) . .
C12 C8 C9 117.8(7) . .
C12 C8 C7 120.9(7) . .
C9 C8 C7 121.4(7) . .
C10 C9 C8 118.7(7) . .
C11 C10 C9 120.1(8) . .
N1 C11 C10 122.6(7) . .
N1 C12 C8 124.6(7) . .
N3 C13 C14 111.9(7) . .
C15 C14 C13 113.0(7) . .
C14 C15 C16 115.6(8) . .
N4 C16 C15 114.8(7) . .
N4 C17 C18 132.8(9) . .
N4 C17 C22 106.6(8) . .
C18 C17 C22 120.5(9) . .
C19 C18 C17 119.2(10) . .
C18 C19 C20 120.3(10) . .
C21 C20 C19 122.0(10) . .
C20 C21 C22 117.7(9) . .
C21 C22 N5 130.8(8) . .
C21 C22 C17 120.1(8) . .
N5 C22 C17 109.0(8) . .
N5 C23 N4 112.7(8) . .
N5 C23 C24 124.4(8) . .
N4 C23 C24 122.9(8) . .
C28 C24 C25 119.5(10) . .
C28 C24 C23 120.6(8) . .
C25 C24 C23 119.7(9) . .
C26 C25 C24 119.2(10) . .
C27 C26 C25 119.3(10) . .
C26 C27 N6 124.9(10) . .
C24 C28 N6 120.4(9) . .
N8 C29 C30 124.9(8) . .
C29 C30 C31 119.4(9) . .
C30 C31 C32 119.1(9) . .
C31 C32 C33 117.0(7) . .
C31 C32 C34 119.6(8) . .
C33 C32 C34 123.4(7) . .
N8 C33 C32 125.8(8) . .
N9 C34 N7 112.2(6) . .
N9 C34 C32 123.1(7) . .
N7 C34 C32 124.5(7) . .
C36 C35 C40 120.9(7) . .
C36 C35 N9 109.5(7) . .
C40 C35 N9 129.5(8) . .
C35 C36 N7 105.8(6) . .
C35 C36 C37 122.6(7) . .
N7 C36 C37 131.7(8) . .
C38 C37 C36 114.5(8) . .
C39 C38 C37 124.0(8) . .
C40 C39 C38 121.0(9) . .
C39 C40 C35 117.0(8) . .
N7 C41 C42 114.1(6) . .
C43 C42 C41 110.4(7) . .
C42 C43 C44 113.8(7) . .
N10 C44 C43 111.7(6) . .
C50 C45 N10 106.9(6) . .
C50 C45 C46 122.2(7) . .
N10 C45 C46 130.9(7) . .
C47 C46 C45 114.8(7) . .
C46 C47 C48 123.2(7) . .
C49 C48 C47 121.4(8) . .
C48 C49 C50 116.7(7) . .
C49 C50 C45 121.7(7) . .
C49 C50 N11 130.3(7) . .
C45 C50 N11 108.0(6) . .
N11 C51 N10 111.2(6) . .
N11 C51 C52 124.7(7) . .
N10 C51 C52 124.1(7) . .
C54 C52 C53 118.8(7) . .
C54 C52 C51 119.6(7) . .
C53 C52 C51 121.6(7) . .
N12 C53 C52 123.3(8) . .
C55 C54 C52 118.3(9) . .
C54 C55 C56 118.8(9) . .
N12 C56 C55 123.6(8) . .
C58 C57 C62 120.3(8) . .
C58 C57 N13 129.7(8) . .
C62 C57 N13 110.0(7) . .
C59 C58 C57 117.7(9) . .
C60 C59 C58 121.4(10) . .
C59 C60 C61 122.9(9) . .
C60 C61 C62 115.8(8) . .
N14 C62 C57 104.4(7) . .
N14 C62 C61 133.8(8) . .
C57 C62 C61 121.8(8) . .
N13 C63 N14 112.7(7) . .
N13 C63 C65 123.6(7) . .
N14 C63 C65 123.7(8) . .
C67 C64 C65 119.7(9) . .
C66 C65 C64 116.4(8) . .
C66 C65 C63 121.4(8) . .
C64 C65 C63 122.3(8) . .
N15 C66 C65 125.3(9) . .
C68 C67 C64 118.9(10) . .
N15 C68 C67 122.9(10) . .
N14 C69 C70 110.0(7) . .
C70 C70 C69 112.5(9) 2_566 .
C12 N1 C11 116.0(6) . .
C12 N1 Cu3 122.7(5) . .
C11 N1 Cu3 120.8(5) . .
C7 N2 C1 104.7(6) . .
C7 N2 Cu2 131.5(5) . .
C1 N2 Cu2 123.1(5) . .
C7 N3 C2 106.4(6) . .
C7 N3 C13 126.1(7) . .
C2 N3 C13 125.1(6) . .
C23 N4 C17 106.1(7) . .
C23 N4 C16 126.2(8) . .
C17 N4 C16 126.8(7) . .
C23 N5 C22 105.6(7) . .
C23 N5 Cu4 126.0(6) . .
C22 N5 Cu4 128.4(6) . .
C27 N6 C28 116.5(10) . .
C27 N6 Cu5 139.8(9) . .
C28 N6 Cu5 103.6(8) . .
C34 N7 C36 108.0(6) . .
C34 N7 C41 128.2(6) . .
C36 N7 C41 122.6(6) . .
C29 N8 C33 113.7(7) . .
C29 N8 Cu2 118.8(6) . .
C33 N8 Cu2 125.3(6) . .
C34 N9 C35 104.6(6) . .
C34 N9 Cu4 127.1(5) . 1_545
C35 N9 Cu4 128.3(5) . 1_545
C51 N10 C45 107.5(6) . .
C51 N10 C44 124.8(6) . .
C45 N10 C44 126.6(6) . .
C51 N11 C50 106.4(6) . .
C51 N11 Cu1 126.8(5) . .
C50 N11 Cu1 126.3(5) . .
C56 N12 C53 116.9(8) . .
C56 N12 Cu2 119.5(6) . .
C53 N12 Cu2 123.0(6) . .
C63 N13 C57 104.9(7) . .
C63 N13 Cu1 129.4(6) . .
C57 N13 Cu1 125.4(6) . .
C63 N14 C62 107.8(6) . .
C63 N14 C69 127.9(7) . .
C62 N14 C69 122.8(6) . .
C66 N15 C68 116.8(9) . .
Mo1 O1 Mo2 124.5(2) . 2_457
Mo1 O1 Mo3 108.1(2) . 2_457
Mo2 O1 Mo3 94.39(19) 2_457 2_457
Mo1 O3 Mo4 110.4(2) . 2_457
Mo1 O3 Mo2 157.4(2) . .
Mo4 O3 Mo2 88.09(16) 2_457 .
Mo4 O4 Cu4 135.5(3) . 1_545
Mo1 O5 Mo4 120.1(2) . .
Mo3 O7 Mo4 140.4(3) . .
Mo3 O7 Mo1 106.1(2) . 2_457
Mo4 O7 Mo1 103.8(2) . 2_457
Mo4 O8 Mo2 117.5(2) 2_457 .
Mo3 O9 Cu3 158.4(3) . .
Mo3 O11 Mo2 114.9(2) . .
Mo2 O13 Cu4 136.9(3) . 2_467
Mo5 O14 Mo8 116.0(2) . 2_556
Mo6 O17 Mo7 110.0(2) 2_556 .
Mo6 O17 Mo5 110.30(19) 2_556 .
Mo7 O17 Mo5 104.97(19) . .
Mo6 O21 Mo6 105.01(18) 2_556 .
Mo6 O21 Mo5 92.11(18) 2_556 2_556
Mo6 O21 Mo5 98.36(16) . 2_556
Mo6 O21 Mo7 91.20(15) 2_556 .
Mo6 O21 Mo7 98.10(18) . .
Mo5 O21 Mo7 161.7(2) 2_556 .
Mo6 O21 Mo8 163.0(2) 2_556 .
Mo6 O21 Mo8 92.00(15) . .
Mo5 O21 Mo8 86.35(14) 2_556 .
Mo7 O21 Mo8 85.25(15) . .
Mo8 O22 Cu2 142.7(3) . .
Mo6 O24 Mo8 116.3(2) . .
Mo6 O25 Mo5 109.4(2) . .
Mo6 O25 Mo7 110.1(2) . .
Mo5 O25 Mo7 102.98(18) . .
Mo7 O26 Mo8 116.0(3) . .
O2 Mo1 O5 105.2(2) . .
O2 Mo1 O3 106.5(3) . .
O5 Mo1 O3 100.5(2) . .
O2 Mo1 O1 105.4(2) . .
O5 Mo1 O1 102.2(2) . .
O3 Mo1 O1 133.9(2) . .
O2 Mo1 O7 95.4(2) . 2_457
O5 Mo1 O7 159.4(2) . 2_457
O3 Mo1 O7 72.74(19) . 2_457
O1 Mo1 O7 72.0(2) . 2_457
O12 Mo2 O13 105.0(3) . .
O12 Mo2 O8 99.1(2) . .
O13 Mo2 O8 97.9(2) . .
O12 Mo2 O11 99.1(2) . .
O13 Mo2 O11 94.1(2) . .
O8 Mo2 O11 154.8(2) . .
O12 Mo2 O1 97.2(2) . 2_457
O13 Mo2 O1 156.6(2) . 2_457
O8 Mo2 O1 85.8(2) . 2_457
O11 Mo2 O1 74.67(19) . 2_457
O12 Mo2 O3 164.4(2) . .
O13 Mo2 O3 89.1(2) . .
O8 Mo2 O3 71.87(18) . .
O11 Mo2 O3 86.33(19) . .
O1 Mo2 O3 69.99(18) 2_457 .
O12 Mo2 Mo3 99.36(19) . .
O13 Mo2 Mo3 123.17(18) . .
O8 Mo2 Mo3 127.91(15) . .
O11 Mo2 Mo3 30.99(14) . .
O1 Mo2 Mo3 43.71(13) 2_457 .
O3 Mo2 Mo3 77.77(11) . .
O10 Mo3 O9 104.0(3) . .
O10 Mo3 O11 113.4(3) . .
O9 Mo3 O11 99.6(2) . .
O10 Mo3 O7 114.3(3) . .
O9 Mo3 O7 96.0(2) . .
O11 Mo3 O7 123.9(2) . .
O10 Mo3 O1 93.4(2) . 2_457
O9 Mo3 O1 162.3(2) . 2_457
O11 Mo3 O1 76.0(2) . 2_457
O7 Mo3 O1 73.4(2) . 2_457
O10 Mo3 Mo2 106.9(2) . .
O9 Mo3 Mo2 132.15(16) . .
O11 Mo3 Mo2 34.10(15) . .
O7 Mo3 Mo2 103.39(15) . .
O1 Mo3 Mo2 41.90(13) 2_457 .
O4 Mo4 O6 104.1(2) . .
O4 Mo4 O8 98.5(2) . 2_457
O6 Mo4 O8 105.2(2) . 2_457
O4 Mo4 O7 95.1(2) . .
O6 Mo4 O7 99.7(2) . .
O8 Mo4 O7 147.6(2) 2_457 .
O4 Mo4 O3 96.1(2) . 2_457
O6 Mo4 O3 158.8(2) . 2_457
O8 Mo4 O3 77.60(19) 2_457 2_457
O7 Mo4 O3 71.76(19) . 2_457
O4 Mo4 O5 168.2(2) . .
O6 Mo4 O5 87.7(2) . .
O8 Mo4 O5 78.3(2) 2_457 .
O7 Mo4 O5 82.5(2) . .
O3 Mo4 O5 72.16(17) 2_457 .
O15 Mo5 O16 103.8(3) . .
O15 Mo5 O14 101.8(2) . .
O16 Mo5 O14 103.0(2) . .
O15 Mo5 O25 100.2(2) . .
O16 Mo5 O25 95.9(2) . .
O14 Mo5 O25 146.5(2) . .
O15 Mo5 O17 88.3(2) . .
O16 Mo5 O17 164.2(2) . .
O14 Mo5 O17 84.00(19) . .
O25 Mo5 O17 71.64(17) . .
O15 Mo5 O21 159.2(2) . 2_556
O16 Mo5 O21 96.6(2) . 2_556
O14 Mo5 O21 77.24(17) . 2_556
O25 Mo5 O21 73.22(17) . 2_556
O17 Mo5 O21 70.86(15) . 2_556
O18 Mo6 O24 105.2(2) . .
O18 Mo6 O25 102.8(2) . .
O24 Mo6 O25 97.0(2) . .
O18 Mo6 O17 98.8(2) . 2_556
O24 Mo6 O17 96.6(2) . 2_556
O25 Mo6 O17 150.36(18) . 2_556
O18 Mo6 O21 98.7(2) . 2_556
O24 Mo6 O21 156.12(19) . 2_556
O25 Mo6 O21 78.50(18) . 2_556
O17 Mo6 O21 78.43(18) 2_556 2_556
O18 Mo6 O21 173.1(2) . .
O24 Mo6 O21 81.13(19) . .
O25 Mo6 O21 78.77(17) . .
O17 Mo6 O21 77.47(17) 2_556 .
O21 Mo6 O21 74.99(18) 2_556 .
O20 Mo7 O19 104.6(3) . .
O20 Mo7 O26 101.1(2) . .
O19 Mo7 O26 102.1(2) . .
O20 Mo7 O17 98.6(2) . .
O19 Mo7 O17 101.1(2) . .
O26 Mo7 O17 144.47(18) . .
O20 Mo7 O25 162.9(2) . .
O19 Mo7 O25 90.9(2) . .
O26 Mo7 O25 82.06(18) . .
O17 Mo7 O25 71.00(16) . .
O20 Mo7 O21 93.8(2) . .
O19 Mo7 O21 161.3(2) . .
O26 Mo7 O21 76.80(18) . .
O17 Mo7 O21 72.67(17) . .
O25 Mo7 O21 70.45(15) . .
O23 Mo8 O22 104.6(2) . .
O23 Mo8 O26 101.7(2) . .
O22 Mo8 O26 97.6(2) . .
O23 Mo8 O14 102.8(2) . 2_556
O22 Mo8 O14 96.7(2) . 2_556
O26 Mo8 O14 147.36(19) . 2_556
O23 Mo8 O24 94.4(2) . .
O22 Mo8 O24 161.0(2) . .
O26 Mo8 O24 78.85(18) . .
O14 Mo8 O24 78.10(19) 2_556 .
O23 Mo8 O21 164.9(2) . .
O22 Mo8 O21 90.47(19) . .
O26 Mo8 O21 75.77(18) . .
O14 Mo8 O21 74.96(17) 2_556 .
O24 Mo8 O21 70.58(16) . .

loop_
_geom_bond_atom_site_label_1
_geom_bond_atom_site_label_2
_geom_bond_distance
_geom_bond_site_symmetry_2
Cu1 N13 1.858(6) .
Cu1 N11 1.862(6) .
Cu2 N2 1.992(6) .
Cu2 N8 2.014(6) .
Cu2 N12 2.068(7) .
Cu2 O22 2.178(5) .
Cu3 N1 1.990(6) .
Cu3 N1 1.990(6) 2_557
Cu3 O9 2.006(5) .
Cu3 O9 2.006(5) 2_557
Cu4 N9 1.909(6) 1_565
Cu4 N5 1.909(7) .
Cu4 O13 2.262(5) 2_467
Cu4 O4 2.273(5) 1_565
Cu5 N6 1.928(10) .
Cu5 N6 1.928(10) 2_467
C1 C2 1.380(10) .
C1 N2 1.382(9) .
C1 C6 1.393(10) .
C2 C3 1.377(11) .
C2 N3 1.386(9) .
C3 C4 1.383(11) .
C4 C5 1.379(11) .
C5 C6 1.362(11) .
C7 N2 1.318(8) .
C7 N3 1.371(9) .
C7 C8 1.488(10) .
C8 C12 1.366(9) .
C8 C9 1.380(10) .
C9 C10 1.361(10) .
C10 C11 1.356(10) .
C11 N1 1.354(9) .
C12 N1 1.333(9) .
C13 N3 1.479(9) .
C13 C14 1.554(11) .
C14 C15 1.489(11) .
C15 C16 1.503(11) .
C16 N4 1.478(10) .
C17 N4 1.377(10) .
C17 C18 1.379(12) .
C17 C22 1.390(11) .
C18 C19 1.339(14) .
C19 C20 1.382(14) .
C20 C21 1.366(12) .
C21 C22 1.378(11) .
C22 N5 1.387(9) .
C23 N5 1.318(10) .
C23 N4 1.367(10) .
C23 C24 1.497(11) .
C24 C28 1.349(12) .
C24 C25 1.369(12) .
C25 C26 1.363(13) .
C26 C27 1.287(13) .
C27 N6 1.340(13) .
C28 N6 1.379(12) .
C29 N8 1.342(10) .
C29 C30 1.347(12) .
C30 C31 1.368(11) .
C31 C32 1.371(11) .
C32 C33 1.372(10) .
C32 C34 1.457(9) .
C33 N8 1.353(9) .
C34 N9 1.318(8) .
C34 N7 1.343(8) .
C35 C36 1.365(10) .
C35 C40 1.394(10) .
C35 N9 1.410(8) .
C36 N7 1.373(8) .
C36 C37 1.393(10) .
C37 C38 1.368(12) .
C38 C39 1.365(12) .
C39 C40 1.360(11) .
C41 N7 1.461(9) .
C41 C42 1.506(10) .
C42 C43 1.488(10) .
C43 C44 1.520(10) .
C44 N10 1.466(9) .
C45 C50 1.377(9) .
C45 N10 1.384(9) .
C45 C46 1.400(10) .
C46 C47 1.362(10) .
C47 C48 1.388(10) .
C48 C49 1.367(10) .
C49 C50 1.372(9) .
C50 N11 1.413(8) .
C51 N11 1.325(9) .
C51 N10 1.359(8) .
C51 C52 1.477(10) .
C52 C54 1.374(11) .
C52 C53 1.394(10) .
C53 N12 1.323(9) .
C54 C55 1.361(11) .
C55 C56 1.397(13) .
C56 N12 1.320(11) .
C57 C58 1.386(11) .
C57 C62 1.393(10) .
C57 N13 1.394(10) .
C58 C59 1.370(12) .
C59 C60 1.366(13) .
C60 C61 1.376(12) .
C61 C62 1.393(11) .
C62 N14 1.390(9) .
C63 N13 1.316(9) .
C63 N14 1.347(9) .
C63 C65 1.486(11) .
C64 C67 1.375(11) .
C64 C65 1.388(11) .
C65 C66 1.365(11) .
C66 N15 1.322(11) .
C67 C68 1.354(14) .
C68 N15 1.345(13) .
C69 N14 1.463(9) .
C69 C70 1.529(11) .
C70 C70 1.484(15) 2_566
N9 Cu4 1.909(6) 1_545
O1 Mo1 1.913(5) .
O1 Mo2 2.156(5) 2_457
O1 Mo3 2.231(5) 2_457
O2 Mo1 1.684(5) .
O3 Mo1 1.869(5) .
O3 Mo4 2.234(5) 2_457
O3 Mo2 2.450(5) .
O4 Mo4 1.701(5) .
O4 Cu4 2.273(5) 1_545
O5 Mo1 1.729(5) .
O5 Mo4 2.339(5) .
O6 Mo4 1.704(5) .
O7 Mo3 1.907(5) .
O7 Mo4 1.995(5) .
O7 Mo1 2.286(5) 2_457
O8 Mo4 1.894(5) 2_457
O8 Mo2 1.920(5) .
O9 Mo3 1.735(5) .
O10 Mo3 1.661(5) .
O11 Mo3 1.827(5) .
O11 Mo2 1.990(5) .
O12 Mo2 1.688(6) .
O13 Mo2 1.714(5) .
O13 Cu4 2.262(5) 2_467
O14 Mo5 1.899(5) .
O14 Mo8 1.927(5) 2_556
O15 Mo5 1.687(5) .
O16 Mo5 1.700(5) .
O17 Mo6 1.966(5) 2_556
O17 Mo7 1.976(4) .
O17 Mo5 2.331(4) .
O18 Mo6 1.676(5) .
O19 Mo7 1.700(5) .
O20 Mo7 1.689(5) .
O21 Mo6 2.138(4) 2_556
O21 Mo6 2.333(4) .
O21 Mo5 2.336(5) 2_556
O21 Mo7 2.376(5) .
O21 Mo8 2.407(4) .
O22 Mo8 1.712(5) .
O23 Mo8 1.698(5) .
O24 Mo6 1.753(5) .
O24 Mo8 2.250(5) .
O25 Mo6 1.959(4) .
O25 Mo5 1.992(4) .
O25 Mo7 2.372(4) .
O26 Mo7 1.902(5) .
O26 Mo8 1.917(5) .
Mo1 O7 2.286(5) 2_457
Mo2 O1 2.156(5) 2_457
Mo2 Mo3 3.2188(14) .
Mo3 O1 2.231(5) 2_457
Mo4 O8 1.894(5) 2_457
Mo4 O3 2.234(5) 2_457
Mo5 O21 2.336(5) 2_556
Mo6 O17 1.966(5) 2_556
Mo6 O21 2.138(4) 2_556
Mo8 O14 1.927(5) 2_556
